data_4104072
loop_
_publ_author_name
'Jorge Torres-Nieto'
'William W. Brennessel'
'William D. Jones'
'Juventino J. Garc\'ia'

_publ_section_title
;
 Mechanistic Insights on the Hydrodesulfurization of Biphenyl-2-thiol with
 Nickel Compounds
;
_journal_name_full 'Journal of the American Chemical Society'
_journal_page_first 4120
_journal_page_last 4126
_journal_paper_doi 10.1021/ja809457s
_journal_volume 131
_journal_year 2009
_chemical_formula_moiety 'C40 H74 Ni2 P4 S'
_chemical_formula_sum 'C40 H74 Ni2 P4 S'
_chemical_formula_weight 828.35
_chemical_name_common jonjt01
_chemical_name_systematic
;
 ?
;
_space_group_IT_number 14
_symmetry_cell_setting monoclinic
_symmetry_space_group_name_Hall '-P 2ybc'
_symmetry_space_group_name_H-M 'P 1 21/c 1'
_atom_sites_solution_hydrogens geom
_atom_sites_solution_primary direct
_atom_sites_solution_secondary difmap
_audit_creation_method SHELXL-97
_cell_angle_alpha 90.00
_cell_angle_beta 110.827(2)
_cell_angle_gamma 90.00
_cell_formula_units_Z 4
_cell_length_a 22.369(3)
_cell_length_b 10.9191(15)
_cell_length_c 19.087(3)
_cell_measurement_reflns_used 3948
_cell_measurement_temperature 100.0(1)
_cell_measurement_theta_max 31.85
_cell_measurement_theta_min 2.22
_cell_volume 4357.4(11)
_computing_cell_refinement 'SAINT (Bruker, 2006)'
_computing_data_collection 'APEX2 (Bruker, 2006)'
_computing_data_reduction 'SAINT (Bruker, 2006)'
_computing_molecular_graphics 'SHELXTL (Bruker, 2000)'
_computing_publication_material 'SHELXTL (Bruker, 2000)'
_computing_structure_refinement 'SHELXL-97 (Sheldrick, 1997)'
_computing_structure_solution 'SIR97 (Altomare et al., 1999)'
_diffrn_ambient_temperature 100.0(1)
_diffrn_measured_fraction_theta_full 0.995
_diffrn_measured_fraction_theta_max 0.995
_diffrn_measurement_device_type 'Bruker SMART APEX II CCD Platform'
_diffrn_measurement_method 'area detector, \w scans per \f'
_diffrn_radiation_monochromator graphite
_diffrn_radiation_source 'fine-focus sealed tube'
_diffrn_radiation_type MoK\a
_diffrn_radiation_wavelength 0.71073
_diffrn_reflns_av_R_equivalents 0.0608
_diffrn_reflns_av_sigmaI/netI 0.0504
_diffrn_reflns_limit_h_max 33
_diffrn_reflns_limit_h_min -33
_diffrn_reflns_limit_k_max 16
_diffrn_reflns_limit_k_min -16
_diffrn_reflns_limit_l_max 28
_diffrn_reflns_limit_l_min -28
_diffrn_reflns_number 77743
_diffrn_reflns_theta_full 32.57
_diffrn_reflns_theta_max 32.57
_diffrn_reflns_theta_min 1.95
_exptl_absorpt_coefficient_mu 1.085
_exptl_absorpt_correction_T_max 0.8122
_exptl_absorpt_correction_T_min 0.7657
_exptl_absorpt_correction_type multi-scan
_exptl_absorpt_process_details 'SADABS (Sheldrick, 2007)'
_exptl_crystal_colour black
_exptl_crystal_density_diffrn 1.263
_exptl_crystal_density_method 'not measured'
_exptl_crystal_description block
_exptl_crystal_F_000 1784
_exptl_crystal_size_max 0.26
_exptl_crystal_size_mid 0.24
_exptl_crystal_size_min 0.20
_refine_diff_density_max 0.771
_refine_diff_density_min -1.211
_refine_diff_density_rms 0.079
_refine_ls_extinction_method none
_refine_ls_goodness_of_fit_ref 1.020
_refine_ls_hydrogen_treatment mixed
_refine_ls_matrix_type full
_refine_ls_number_parameters 468
_refine_ls_number_reflns 15799
_refine_ls_number_restraints 8
_refine_ls_restrained_S_all 1.022
_refine_ls_R_factor_all 0.0791
_refine_ls_R_factor_gt 0.0447
_refine_ls_shift/su_max 0.002
_refine_ls_shift/su_mean 0.000
_refine_ls_structure_factor_coef Fsqd
_refine_ls_weighting_details 'calc w=1/[\s^2^(Fo^2^)+(0.0394P)^2^+2.6521P] where P=(Fo^2^+2Fc^2^)/3'
_refine_ls_weighting_scheme calc
_refine_ls_wR_factor_gt 0.0931
_refine_ls_wR_factor_ref 0.1079
_reflns_number_gt 10710
_reflns_number_total 15799
_reflns_threshold_expression >2sigma(I)
_cod_data_source_file ja809457s_si_002_1.cif
_cod_data_source_block jonjt01
_cod_original_cell_volume 4357.4(10)
_cod_database_code 4104072

loop_
_symmetry_equiv_pos_as_xyz
'x, y, z'
'-x, y+1/2, -z+1/2'
'-x, -y, -z'
'x, -y-1/2, z-1/2'

loop_
_atom_site_label
_atom_site_type_symbol
_atom_site_fract_x
_atom_site_fract_y
_atom_site_fract_z
_atom_site_U_iso_or_equiv
_atom_site_adp_type
_atom_site_occupancy
_atom_site_symmetry_multiplicity
_atom_site_calc_flag
_atom_site_refinement_flags
_atom_site_disorder_assembly
_atom_site_disorder_group
Ni1 Ni 0.224727(11) 0.03034(2) 0.811841(13) 0.02111(6) Uani 1 1 d . . .
Ni2 Ni 0.318052(12) 0.08496(2) 0.773917(15) 0.02676(7) Uani 1 1 d . A .
H1 H 0.2986(14) -0.005(3) 0.8229(16) 0.058(9) Uiso 1 1 d . . .
S1 S 0.22545(2) 0.16623(5) 0.72223(3) 0.02427(10) Uani 1 1 d . . .
P1 P 0.13261(2) 0.08986(5) 0.81381(3) 0.02343(10) Uani 1 1 d . . .
P2 P 0.22700(3) -0.11911(5) 0.88555(3) 0.02678(11) Uani 1 1 d . . .
P3 P 0.37332(3) -0.00280(6) 0.71671(4) 0.04004(15) Uani 1 1 d D . .
P4 P 0.39547(3) 0.20060(7) 0.83872(4) 0.04047(16) Uani 1 1 d D . .
C1 C 0.12733(10) 0.1633(3) 0.58118(12) 0.0387(6) Uani 1 1 d . . .
C2 C 0.17629(10) 0.0954(2) 0.63597(11) 0.0324(5) Uani 1 1 d . . .
C3 C 0.18448(12) -0.0277(2) 0.62335(13) 0.0404(6) Uani 1 1 d . . .
H3A H 0.2181 -0.0724 0.6590 0.048 Uiso 1 1 calc R . .
C4 C 0.14397(15) -0.0868(3) 0.55905(15) 0.0540(8) Uani 1 1 d . . .
H4A H 0.1500 -0.1710 0.5508 0.065 Uiso 1 1 calc R . .
C5 C 0.09466(15) -0.0210(3) 0.50724(15) 0.0597(9) Uani 1 1 d . . .
H5A H 0.0661 -0.0610 0.4641 0.072 Uiso 1 1 calc R . .
C6 C 0.08715(13) 0.1008(3) 0.51801(14) 0.0513(7) Uani 1 1 d . . .
H6A H 0.0536 0.1443 0.4815 0.062 Uiso 1 1 calc R . .
C7 C 0.11846(10) 0.2967(3) 0.58827(12) 0.0388(6) Uani 1 1 d . . .
C8 C 0.16944(11) 0.3770(2) 0.60414(12) 0.0359(5) Uani 1 1 d . . .
H8A H 0.2108 0.3459 0.6111 0.043 Uiso 1 1 calc R . .
C9 C 0.16121(13) 0.5028(3) 0.61012(14) 0.0452(6) Uani 1 1 d . . .
H9A H 0.1969 0.5561 0.6208 0.054 Uiso 1 1 calc R . .
C10 C 0.10162(15) 0.5504(3) 0.60060(15) 0.0553(8) Uani 1 1 d . . .
H10A H 0.0962 0.6359 0.6057 0.066 Uiso 1 1 calc R . .
C11 C 0.05075(14) 0.4730(3) 0.58382(15) 0.0574(9) Uani 1 1 d . . .
H11A H 0.0096 0.5058 0.5763 0.069 Uiso 1 1 calc R . .
C12 C 0.05738(12) 0.3471(3) 0.57736(14) 0.0521(8) Uani 1 1 d . . .
H12A H 0.0211 0.2951 0.5657 0.062 Uiso 1 1 calc R . .
C13 C 0.11426(10) -0.0037(2) 0.88482(12) 0.0315(4) Uani 1 1 d . . .
H13A H 0.1282 0.0410 0.9331 0.038 Uiso 1 1 calc R . .
H13B H 0.0674 -0.0160 0.8685 0.038 Uiso 1 1 calc R . .
C14 C 0.14752(11) -0.1286(2) 0.89621(13) 0.0349(5) Uani 1 1 d . . .
H14A H 0.1201 -0.1874 0.8592 0.042 Uiso 1 1 calc R . .
H14B H 0.1532 -0.1596 0.9469 0.042 Uiso 1 1 calc R . .
C15 C 0.12676(9) 0.24785(19) 0.84707(11) 0.0277(4) Uani 1 1 d . . .
H15A H 0.0884 0.2512 0.8624 0.033 Uiso 1 1 calc R . .
C16 C 0.18561(11) 0.2768(2) 0.91601(12) 0.0352(5) Uani 1 1 d . . .
H16A H 0.1813 0.3590 0.9344 0.053 Uiso 1 1 calc R . .
H16B H 0.2240 0.2735 0.9026 0.053 Uiso 1 1 calc R . .
H16C H 0.1893 0.2165 0.9554 0.053 Uiso 1 1 calc R . .
C17 C 0.11848(11) 0.3456(2) 0.78696(13) 0.0334(5) Uani 1 1 d . . .
H17A H 0.1150 0.4264 0.8075 0.050 Uiso 1 1 calc R . .
H17B H 0.0796 0.3286 0.7438 0.050 Uiso 1 1 calc R . .
H17C H 0.1556 0.3444 0.7710 0.050 Uiso 1 1 calc R . .
C18 C 0.06077(9) 0.0755(2) 0.72736(12) 0.0299(4) Uani 1 1 d . . .
H18A H 0.0682 0.1282 0.6884 0.036 Uiso 1 1 calc R . .
C19 C 0.05426(11) -0.0557(2) 0.69838(13) 0.0363(5) Uani 1 1 d . . .
H19A H 0.0202 -0.0598 0.6490 0.054 Uiso 1 1 calc R . .
H19B H 0.0437 -0.1097 0.7333 0.054 Uiso 1 1 calc R . .
H19C H 0.0947 -0.0820 0.6941 0.054 Uiso 1 1 calc R . .
C20 C -0.00184(10) 0.1190(2) 0.73503(15) 0.0401(5) Uani 1 1 d . . .
H20A H -0.0367 0.1125 0.6864 0.060 Uiso 1 1 calc R . .
H20B H 0.0027 0.2045 0.7518 0.060 Uiso 1 1 calc R . .
H20C H -0.0115 0.0678 0.7718 0.060 Uiso 1 1 calc R . .
C21 C 0.28439(11) -0.1177(2) 0.98326(12) 0.0363(5) Uani 1 1 d . . .
H21A H 0.2702 -0.1806 1.0121 0.044 Uiso 1 1 calc R . .
C22 C 0.28334(13) 0.0055(3) 1.01883(15) 0.0516(7) Uani 1 1 d . . .
H22A H 0.3111 0.0030 1.0717 0.077 Uiso 1 1 calc R . .
H22B H 0.2395 0.0248 1.0150 0.077 Uiso 1 1 calc R . .
H22C H 0.2987 0.0686 0.9928 0.077 Uiso 1 1 calc R . .
C23 C 0.35098(14) -0.1503(3) 0.98781(18) 0.0686(10) Uani 1 1 d . . .
H23A H 0.3808 -0.1383 1.0392 0.103 Uiso 1 1 calc R . .
H23B H 0.3635 -0.0978 0.9537 0.103 Uiso 1 1 calc R . .
H23C H 0.3521 -0.2362 0.9734 0.103 Uiso 1 1 calc R . .
C24 C 0.23676(11) -0.2754(2) 0.85354(13) 0.0356(5) Uani 1 1 d . . .
H24A H 0.2815 -0.2812 0.8538 0.043 Uiso 1 1 calc R . .
C25 C 0.22853(15) -0.3789(2) 0.90383(16) 0.0518(7) Uani 1 1 d . . .
H25A H 0.2363 -0.4579 0.8843 0.078 Uiso 1 1 calc R . .
H25B H 0.1849 -0.3771 0.9044 0.078 Uiso 1 1 calc R . .
H25C H 0.2591 -0.3676 0.9549 0.078 Uiso 1 1 calc R . .
C26 C 0.19166(13) -0.2966(2) 0.77215(14) 0.0439(6) Uani 1 1 d . . .
H26A H 0.2018 -0.3752 0.7543 0.066 Uiso 1 1 calc R . .
H26B H 0.1972 -0.2304 0.7403 0.066 Uiso 1 1 calc R . .
H26C H 0.1473 -0.2976 0.7701 0.066 Uiso 1 1 calc R . .
C27 C 0.45099(11) 0.0811(3) 0.74519(18) 0.0602(9) Uani 1 1 d . A .
H27A H 0.4854 0.0228 0.7471 0.072 Uiso 1 1 calc R . .
H27B H 0.4487 0.1437 0.7068 0.072 Uiso 1 1 calc R . .
C28 C 0.46793(11) 0.1439(3) 0.82186(18) 0.0651(10) Uani 1 1 d . A .
H28A H 0.4969 0.2137 0.8246 0.078 Uiso 1 1 calc R . .
H28B H 0.4910 0.0851 0.8618 0.078 Uiso 1 1 calc R . .
C29 C 0.3891(4) -0.1725(4) 0.7268(6) 0.0435(17) Uani 0.543(12) 1 d PD A 1
H29A H 0.4172 -0.1938 0.6979 0.052 Uiso 0.543(12) 1 calc PR A 1
C30 C 0.4257(7) -0.2018(11) 0.8086(6) 0.054(2) Uani 0.543(12) 1 d PD A 1
H30A H 0.3996 -0.1803 0.8385 0.080 Uiso 0.543(12) 1 calc PR A 1
H30B H 0.4656 -0.1546 0.8262 0.080 Uiso 0.543(12) 1 calc PR A 1
H30C H 0.4356 -0.2895 0.8140 0.080 Uiso 0.543(12) 1 calc PR A 1
C31 C 0.3284(6) -0.2533(12) 0.6967(8) 0.063(2) Uani 0.543(12) 1 d PD A 1
H31A H 0.2989 -0.2315 0.7224 0.095 Uiso 0.543(12) 1 calc PR A 1
H31B H 0.3404 -0.3397 0.7061 0.095 Uiso 0.543(12) 1 calc PR A 1
H31C H 0.3074 -0.2398 0.6427 0.095 Uiso 0.543(12) 1 calc PR A 1
C29' C 0.4106(5) -0.1580(6) 0.7447(7) 0.0435(17) Uani 0.457(12) 1 d PD A 5
H29B H 0.4430 -0.1726 0.7205 0.052 Uiso 0.457(12) 1 calc PR A 5
C30' C 0.4423(8) -0.1712(14) 0.8291(7) 0.054(2) Uani 0.457(12) 1 d PD A 5
H30D H 0.4110 -0.1546 0.8529 0.080 Uiso 0.457(12) 1 calc PR A 5
H30E H 0.4778 -0.1128 0.8476 0.080 Uiso 0.457(12) 1 calc PR A 5
H30F H 0.4588 -0.2548 0.8412 0.080 Uiso 0.457(12) 1 calc PR A 5
C31' C 0.3552(7) -0.2472(14) 0.7129(10) 0.063(2) Uani 0.457(12) 1 d PD A 5
H31D H 0.3232 -0.2317 0.7359 0.095 Uiso 0.457(12) 1 calc PR A 5
H31E H 0.3711 -0.3313 0.7238 0.095 Uiso 0.457(12) 1 calc PR A 5
H31F H 0.3358 -0.2359 0.6585 0.095 Uiso 0.457(12) 1 calc PR A 5
C32 C 0.34827(13) 0.0021(2) 0.61237(16) 0.0440(6) Uani 1 1 d . A .
H32A H 0.3125 -0.0580 0.5923 0.053 Uiso 1 1 calc R . .
C33 C 0.32114(13) 0.1268(3) 0.58172(15) 0.0467(6) Uani 1 1 d . . .
H33A H 0.3023 0.1229 0.5269 0.070 Uiso 1 1 calc R A .
H33B H 0.3555 0.1878 0.5966 0.070 Uiso 1 1 calc R . .
H33C H 0.2881 0.1499 0.6019 0.070 Uiso 1 1 calc R . .
C34 C 0.39986(15) -0.0360(3) 0.58102(17) 0.0570(8) Uani 1 1 d . . .
H34A H 0.3824 -0.0314 0.5262 0.085 Uiso 1 1 calc R A .
H34B H 0.4136 -0.1201 0.5965 0.085 Uiso 1 1 calc R . .
H34C H 0.4366 0.0193 0.6003 0.085 Uiso 1 1 calc R . .
C35 C 0.4213(3) 0.2268(5) 0.94334(19) 0.0444(14) Uani 0.574(3) 1 d PD A 1
H35 H 0.3828 0.2562 0.9534 0.053 Uiso 0.574(3) 1 calc PR A 1
C36 C 0.4771(2) 0.3206(5) 0.9823(3) 0.0428(10) Uani 0.574(3) 1 d PD A 1
H36A H 0.4628 0.4038 0.9651 0.064 Uiso 0.574(3) 1 calc PR A 1
H36B H 0.5145 0.3001 0.9691 0.064 Uiso 0.574(3) 1 calc PR A 1
H36C H 0.4887 0.3161 1.0368 0.064 Uiso 0.574(3) 1 calc PR A 1
C37 C 0.4415(2) 0.1039(4) 0.9853(2) 0.0451(8) Uani 0.574(3) 1 d PD A 1
H37A H 0.4120 0.0392 0.9580 0.068 Uiso 0.574(3) 1 calc PR A 1
H37B H 0.4401 0.1113 1.0359 0.068 Uiso 0.574(3) 1 calc PR A 1
H37C H 0.4850 0.0832 0.9886 0.068 Uiso 0.574(3) 1 calc PR A 1
C35' C 0.4350(3) 0.1871(9) 0.9429(2) 0.0444(14) Uani 0.426(3) 1 d PD A 5
H35' H 0.4486 0.1001 0.9550 0.053 Uiso 0.426(3) 1 calc PR A 5
C36' C 0.4924(3) 0.2652(7) 0.9703(4) 0.0428(10) Uani 0.426(3) 1 d PD A 5
H36D H 0.5214 0.2439 0.9440 0.064 Uiso 0.426(3) 1 calc PR A 5
H36E H 0.5141 0.2521 1.0243 0.064 Uiso 0.426(3) 1 calc PR A 5
H36F H 0.4799 0.3513 0.9610 0.064 Uiso 0.426(3) 1 calc PR A 5
C37' C 0.3835(3) 0.2122(6) 0.9707(3) 0.0451(8) Uani 0.426(3) 1 d PD A 5
H37D H 0.3452 0.1668 0.9406 0.068 Uiso 0.426(3) 1 calc PR A 5
H37E H 0.3742 0.3001 0.9669 0.068 Uiso 0.426(3) 1 calc PR A 5
H37F H 0.3966 0.1865 1.0232 0.068 Uiso 0.426(3) 1 calc PR A 5
C38 C 0.39200(15) 0.3657(3) 0.81104(15) 0.0547(8) Uani 1 1 d . A .
H38A H 0.4339 0.4045 0.8406 0.066 Uiso 1 1 calc R . .
C39 C 0.38184(17) 0.3780(3) 0.72737(16) 0.0628(9) Uani 1 1 d . . .
H39A H 0.3819 0.4649 0.7145 0.094 Uiso 1 1 calc R A .
H39B H 0.3407 0.3414 0.6973 0.094 Uiso 1 1 calc R . .
H39C H 0.4164 0.3357 0.7170 0.094 Uiso 1 1 calc R . .
C40 C 0.33948(18) 0.4320(3) 0.82929(18) 0.0660(9) Uani 1 1 d . . .
H40A H 0.3370 0.5172 0.8123 0.099 Uiso 1 1 calc R A .
H40B H 0.3492 0.4303 0.8836 0.099 Uiso 1 1 calc R . .
H40C H 0.2984 0.3913 0.8038 0.099 Uiso 1 1 calc R . .

loop_
_atom_site_aniso_label
_atom_site_aniso_U_11
_atom_site_aniso_U_22
_atom_site_aniso_U_33
_atom_site_aniso_U_23
_atom_site_aniso_U_13
_atom_site_aniso_U_12
Ni1 0.01755(11) 0.02464(12) 0.02173(12) -0.00046(9) 0.00771(9) -0.00152(9)
Ni2 0.01679(11) 0.02884(14) 0.03547(15) 0.00487(11) 0.01032(10) 0.00040(10)
S1 0.0175(2) 0.0318(2) 0.0226(2) 0.00265(18) 0.00610(17) 0.00020(18)
P1 0.0184(2) 0.0294(3) 0.0238(2) 0.00054(19) 0.00898(18) -0.00190(18)
P2 0.0274(2) 0.0270(3) 0.0266(3) 0.0018(2) 0.0103(2) -0.0005(2)
P3 0.0350(3) 0.0431(3) 0.0525(4) 0.0199(3) 0.0285(3) 0.0154(3)
P4 0.0209(3) 0.0514(4) 0.0405(3) 0.0170(3) 0.0002(2) -0.0104(2)
C1 0.0248(10) 0.0686(17) 0.0213(10) 0.0057(10) 0.0064(8) -0.0152(10)
C2 0.0266(10) 0.0498(14) 0.0222(9) 0.0001(9) 0.0105(8) -0.0103(9)
C3 0.0453(13) 0.0483(14) 0.0319(11) -0.0070(10) 0.0192(10) -0.0163(11)
C4 0.0715(19) 0.0583(17) 0.0411(14) -0.0161(13) 0.0311(14) -0.0340(15)
C5 0.0600(18) 0.090(2) 0.0266(12) -0.0087(14) 0.0117(12) -0.0395(17)
C6 0.0394(13) 0.082(2) 0.0263(11) 0.0054(12) 0.0042(10) -0.0260(14)
C7 0.0241(10) 0.0700(17) 0.0219(10) 0.0136(10) 0.0076(8) 0.0057(10)
C8 0.0297(11) 0.0518(14) 0.0261(10) 0.0081(10) 0.0099(9) 0.0083(10)
C9 0.0490(15) 0.0541(16) 0.0338(12) 0.0052(11) 0.0163(11) 0.0146(12)
C10 0.0595(18) 0.071(2) 0.0369(14) 0.0103(13) 0.0185(13) 0.0278(16)
C11 0.0489(16) 0.092(2) 0.0344(13) 0.0229(14) 0.0193(12) 0.0374(17)
C12 0.0261(11) 0.098(2) 0.0301(12) 0.0201(14) 0.0074(9) 0.0034(13)
C13 0.0270(10) 0.0408(12) 0.0315(11) 0.0042(9) 0.0161(9) -0.0017(9)
C14 0.0345(11) 0.0376(12) 0.0355(12) 0.0058(9) 0.0161(9) -0.0049(9)
C15 0.0242(9) 0.0317(10) 0.0305(10) -0.0017(8) 0.0140(8) 0.0013(8)
C16 0.0372(12) 0.0342(12) 0.0333(11) -0.0062(9) 0.0114(9) 0.0009(9)
C17 0.0316(11) 0.0301(11) 0.0377(12) -0.0008(9) 0.0114(9) 0.0024(9)
C18 0.0210(9) 0.0364(11) 0.0300(10) 0.0023(9) 0.0063(8) -0.0027(8)
C19 0.0283(10) 0.0412(13) 0.0350(12) -0.0037(10) 0.0058(9) -0.0059(9)
C20 0.0206(10) 0.0475(14) 0.0484(14) -0.0028(11) 0.0074(9) -0.0018(9)
C21 0.0399(12) 0.0378(12) 0.0272(11) 0.0043(9) 0.0069(9) 0.0009(10)
C22 0.0458(15) 0.0659(18) 0.0332(13) -0.0170(12) 0.0017(11) 0.0154(13)
C23 0.0473(16) 0.081(2) 0.0561(18) -0.0249(16) -0.0087(14) 0.0292(16)
C24 0.0377(12) 0.0257(11) 0.0409(12) -0.0005(9) 0.0110(10) -0.0024(9)
C25 0.0671(19) 0.0318(13) 0.0501(16) 0.0033(11) 0.0130(14) -0.0047(12)
C26 0.0525(15) 0.0348(13) 0.0421(13) -0.0090(11) 0.0141(12) -0.0063(11)
C27 0.0219(11) 0.093(2) 0.070(2) 0.0418(18) 0.0226(12) 0.0162(13)
C28 0.0176(10) 0.108(3) 0.0633(19) 0.0412(18) 0.0062(11) -0.0047(13)
C29 0.039(4) 0.050(2) 0.048(4) 0.019(2) 0.022(4) 0.026(2)
C30 0.070(7) 0.049(5) 0.046(5) 0.016(3) 0.027(4) 0.029(4)
C31 0.091(8) 0.035(2) 0.060(6) 0.006(3) 0.024(6) 0.007(5)
C29' 0.039(4) 0.050(2) 0.048(4) 0.019(2) 0.022(4) 0.026(2)
C30' 0.070(7) 0.049(5) 0.046(5) 0.016(3) 0.027(4) 0.029(4)
C31' 0.091(8) 0.035(2) 0.060(6) 0.006(3) 0.024(6) 0.007(5)
C32 0.0426(13) 0.0474(14) 0.0539(15) 0.0120(12) 0.0316(12) 0.0104(11)
C33 0.0424(13) 0.0583(17) 0.0426(14) 0.0133(12) 0.0192(11) 0.0173(12)
C34 0.0632(18) 0.0641(19) 0.0619(18) 0.0192(15) 0.0447(16) 0.0239(15)
C35 0.016(2) 0.059(4) 0.0431(15) 0.0284(18) -0.0080(13) -0.002(2)
C36 0.034(2) 0.060(3) 0.0294(18) -0.0100(19) 0.0046(14) -0.015(2)
C37 0.052(2) 0.051(2) 0.0301(16) -0.0013(15) 0.0120(15) -0.0096(17)
C35' 0.016(2) 0.059(4) 0.0431(15) 0.0284(18) -0.0080(13) -0.002(2)
C36' 0.034(2) 0.060(3) 0.0294(18) -0.0100(19) 0.0046(14) -0.015(2)
C37' 0.052(2) 0.051(2) 0.0301(16) -0.0013(15) 0.0120(15) -0.0096(17)
C38 0.0650(18) 0.0488(16) 0.0371(13) 0.0052(12) 0.0019(13) -0.0305(14)
C39 0.087(2) 0.0438(16) 0.0423(15) 0.0122(12) 0.0043(15) -0.0213(15)
C40 0.088(2) 0.0398(16) 0.0550(18) 0.0042(13) 0.0062(17) -0.0025(16)

loop_
_atom_type_symbol
_atom_type_description
_atom_type_scat_dispersion_real
_atom_type_scat_dispersion_imag
_atom_type_scat_source
C C 0.0033 0.0016 'International Tables Vol C Tables 4.2.6.8 and 6.1.1.4'
H H 0.0000 0.0000 'International Tables Vol C Tables 4.2.6.8 and 6.1.1.4'
P P 0.1023 0.0942 'International Tables Vol C Tables 4.2.6.8 and 6.1.1.4'
S S 0.1246 0.1234 'International Tables Vol C Tables 4.2.6.8 and 6.1.1.4'
Ni Ni 0.3393 1.1124 'International Tables Vol C Tables 4.2.6.8 and 6.1.1.4'

loop_
_geom_angle_atom_site_label_1
_geom_angle_atom_site_label_2
_geom_angle_atom_site_label_3
_geom_angle
P2 Ni1 P1 91.01(2)
P2 Ni1 S1 171.09(2)
P1 Ni1 S1 94.50(2)
P2 Ni1 Ni2 122.793(19)
P1 Ni1 Ni2 145.48(2)
S1 Ni1 Ni2 52.997(14)
P2 Ni1 H1 87.2(10)
P1 Ni1 H1 171.3(10)
S1 Ni1 H1 88.4(10)
Ni2 Ni1 H1 35.6(10)
S1 Ni2 P3 126.02(3)
S1 Ni2 P4 118.13(3)
P3 Ni2 P4 93.63(3)
S1 Ni2 Ni1 57.663(17)
P3 Ni2 Ni1 136.81(2)
P4 Ni2 Ni1 123.84(2)
S1 Ni2 H1 96.2(11)
P3 Ni2 H1 111.7(11)
P4 Ni2 H1 111.9(11)
Ni1 Ni2 H1 38.8(11)
C2 S1 Ni2 114.81(8)
C2 S1 Ni1 104.07(7)
Ni2 S1 Ni1 69.340(18)
C18 P1 C13 104.84(10)
C18 P1 C15 103.79(10)
C13 P1 C15 101.58(10)
C18 P1 Ni1 119.07(7)
C13 P1 Ni1 107.77(7)
C15 P1 Ni1 117.75(7)
C21 P2 C24 102.68(11)
C21 P2 C14 103.74(11)
C24 P2 C14 102.36(11)
C21 P2 Ni1 120.07(8)
C24 P2 Ni1 117.59(8)
C14 P2 Ni1 108.25(8)
C27 P3 C32 101.06(13)
C27 P3 C29' 94.9(4)
C32 P3 C29' 105.2(4)
C27 P3 C29 109.4(3)
C32 P3 C29 96.4(3)
C27 P3 Ni2 106.14(11)
C32 P3 Ni2 121.43(8)
C29' P3 Ni2 122.4(4)
C29 P3 Ni2 120.6(3)
C28 P4 C35' 92.6(3)
C28 P4 C38 102.84(15)
C35' P4 C38 109.4(3)
C28 P4 C35 105.90(19)
C38 P4 C35 96.8(2)
C28 P4 Ni2 106.13(12)
C35' P4 Ni2 123.1(3)
C38 P4 Ni2 117.39(9)
C35 P4 Ni2 125.3(2)
C6 C1 C2 118.0(3)
C6 C1 C7 119.5(2)
C2 C1 C7 122.5(2)
C3 C2 C1 119.4(2)
C3 C2 S1 119.98(18)
C1 C2 S1 120.58(19)
C2 C3 C4 121.0(3)
C2 C3 H3A 119.5
C4 C3 H3A 119.5
C5 C4 C3 119.2(3)
C5 C4 H4A 120.4
C3 C4 H4A 120.4
C6 C5 C4 120.3(3)
C6 C5 H5A 119.8
C4 C5 H5A 119.8
C5 C6 C1 122.0(3)
C5 C6 H6A 119.0
C1 C6 H6A 119.0
C8 C7 C12 117.5(3)
C8 C7 C1 121.1(2)
C12 C7 C1 121.4(2)
C7 C8 C9 121.3(2)
C7 C8 H8A 119.4
C9 C8 H8A 119.4
C10 C9 C8 120.6(3)
C10 C9 H9A 119.7
C8 C9 H9A 119.7
C11 C10 C9 118.9(3)
C11 C10 H10A 120.5
C9 C10 H10A 120.5
C10 C11 C12 121.8(3)
C10 C11 H11A 119.1
C12 C11 H11A 119.1
C11 C12 C7 119.8(3)
C11 C12 H12A 120.1
C7 C12 H12A 120.1
C14 C13 P1 111.80(14)
C14 C13 H13A 109.3
P1 C13 H13A 109.3
C14 C13 H13B 109.3
P1 C13 H13B 109.3
H13A C13 H13B 107.9
C13 C14 P2 111.68(15)
C13 C14 H14A 109.3
P2 C14 H14A 109.3
C13 C14 H14B 109.3
P2 C14 H14B 109.3
H14A C14 H14B 107.9
C16 C15 C17 109.84(18)
C16 C15 P1 110.04(15)
C17 C15 P1 113.33(14)
C16 C15 H15A 107.8
C17 C15 H15A 107.8
P1 C15 H15A 107.8
C15 C16 H16A 109.5
C15 C16 H16B 109.5
H16A C16 H16B 109.5
C15 C16 H16C 109.5
H16A C16 H16C 109.5
H16B C16 H16C 109.5
C15 C17 H17A 109.5
C15 C17 H17B 109.5
H17A C17 H17B 109.5
C15 C17 H17C 109.5
H17A C17 H17C 109.5
H17B C17 H17C 109.5
C19 C18 C20 110.69(18)
C19 C18 P1 110.07(15)
C20 C18 P1 114.84(16)
C19 C18 H18A 106.9
C20 C18 H18A 106.9
P1 C18 H18A 106.9
C18 C19 H19A 109.5
C18 C19 H19B 109.5
H19A C19 H19B 109.5
C18 C19 H19C 109.5
H19A C19 H19C 109.5
H19B C19 H19C 109.5
C18 C20 H20A 109.5
C18 C20 H20B 109.5
H20A C20 H20B 109.5
C18 C20 H20C 109.5
H20A C20 H20C 109.5
H20B C20 H20C 109.5
C23 C21 C22 111.0(2)
C23 C21 P2 111.97(18)
C22 C21 P2 110.16(16)
C23 C21 H21A 107.8
C22 C21 H21A 107.8
P2 C21 H21A 107.8
C21 C22 H22A 109.5
C21 C22 H22B 109.5
H22A C22 H22B 109.5
C21 C22 H22C 109.5
H22A C22 H22C 109.5
H22B C22 H22C 109.5
C21 C23 H23A 109.5
C21 C23 H23B 109.5
H23A C23 H23B 109.5
C21 C23 H23C 109.5
H23A C23 H23C 109.5
H23B C23 H23C 109.5
C25 C24 C26 109.8(2)
C25 C24 P2 114.68(18)
C26 C24 P2 111.08(16)
C25 C24 H24A 106.9
C26 C24 H24A 106.9
P2 C24 H24A 106.9
C24 C25 H25A 109.5
C24 C25 H25B 109.5
H25A C25 H25B 109.5
C24 C25 H25C 109.5
H25A C25 H25C 109.5
H25B C25 H25C 109.5
C24 C26 H26A 109.5
C24 C26 H26B 109.5
H26A C26 H26B 109.5
C24 C26 H26C 109.5
H26A C26 H26C 109.5
H26B C26 H26C 109.5
C28 C27 P3 112.66(17)
C28 C27 H27A 109.1
P3 C27 H27A 109.1
C28 C27 H27B 109.1
P3 C27 H27B 109.1
H27A C27 H27B 107.8
C27 C28 P4 112.15(17)
C27 C28 H28A 109.2
P4 C28 H28A 109.2
C27 C28 H28B 109.2
P4 C28 H28B 109.2
H28A C28 H28B 107.9
C30 C29 C31 110.0(8)
C30 C29 P3 109.0(6)
C31 C29 P3 114.5(6)
C30 C29 H29A 107.7
C31 C29 H29A 107.7
P3 C29 H29A 107.7
C30' C29' C31' 111.6(10)
C30' C29' P3 112.3(8)
C31' C29' P3 104.3(7)
C30' C29' H29B 109.5
C31' C29' H29B 109.5
P3 C29' H29B 109.5
C33 C32 C34 110.2(2)
C33 C32 P3 111.28(19)
C34 C32 P3 115.22(19)
C33 C32 H32A 106.5
C34 C32 H32A 106.5
P3 C32 H32A 106.5
C32 C33 H33A 109.5
C32 C33 H33B 109.5
H33A C33 H33B 109.5
C32 C33 H33C 109.5
H33A C33 H33C 109.5
H33B C33 H33C 109.5
C32 C34 H34A 109.5
C32 C34 H34B 109.5
H34A C34 H34B 109.5
C32 C34 H34C 109.5
H34A C34 H34C 109.5
H34B C34 H34C 109.5
C37 C35 C36 106.4(3)
C37 C35 P4 109.8(3)
C36 C35 P4 119.2(4)
C37 C35 H35 106.9
C36 C35 H35 106.9
P4 C35 H35 106.9
C37' C35' C36' 117.7(6)
C37' C35' P4 103.7(4)
C36' C35' P4 110.8(5)
C37' C35' H35' 108.1
C36' C35' H35' 108.1
P4 C35' H35' 108.1
C40 C38 C39 110.8(3)
C40 C38 P4 110.6(2)
C39 C38 P4 110.7(2)
C40 C38 H38A 108.2
C39 C38 H38A 108.2
P4 C38 H38A 108.2
C38 C39 H39A 109.5
C38 C39 H39B 109.5
H39A C39 H39B 109.5
C38 C39 H39C 109.5
H39A C39 H39C 109.5
H39B C39 H39C 109.5
C38 C40 H40A 109.5
C38 C40 H40B 109.5
H40A C40 H40B 109.5
C38 C40 H40C 109.5
H40A C40 H40C 109.5
H40B C40 H40C 109.5

loop_
_geom_bond_atom_site_label_1
_geom_bond_atom_site_label_2
_geom_bond_distance
Ni1 P2 2.1434(6)
Ni1 P1 2.1736(6)
Ni1 S1 2.2687(6)
Ni1 Ni2 2.5124(4)
Ni1 H1 1.63(3)
Ni2 S1 2.1443(6)
Ni2 P3 2.1444(7)
Ni2 P4 2.1448(7)
Ni2 H1 1.52(3)
S1 C2 1.798(2)
P1 C18 1.856(2)
P1 C13 1.856(2)
P1 C15 1.859(2)
P2 C21 1.850(2)
P2 C24 1.852(2)
P2 C14 1.863(2)
P3 C27 1.866(3)
P3 C32 1.868(3)
P3 C29' 1.880(4)
P3 C29 1.883(4)
P4 C28 1.867(3)
P4 C35' 1.872(4)
P4 C38 1.872(3)
P4 C35 1.893(4)
C1 C6 1.399(3)
C1 C2 1.424(3)
C1 C7 1.482(4)
C2 C3 1.389(4)
C3 C4 1.397(3)
C3 H3A 0.9500
C4 C5 1.391(5)
C4 H4A 0.9500
C5 C6 1.365(5)
C5 H5A 0.9500
C6 H6A 0.9500
C7 C8 1.384(3)
C7 C12 1.418(3)
C8 C9 1.395(4)
C8 H8A 0.9500
C9 C10 1.381(4)
C9 H9A 0.9500
C10 C11 1.361(5)
C10 H10A 0.9500
C11 C12 1.394(5)
C11 H11A 0.9500
C12 H12A 0.9500
C13 C14 1.531(3)
C13 H13A 0.9900
C13 H13B 0.9900
C14 H14A 0.9900
C14 H14B 0.9900
C15 C16 1.527(3)
C15 C17 1.529(3)
C15 H15A 1.0000
C16 H16A 0.9800
C16 H16B 0.9800
C16 H16C 0.9800
C17 H17A 0.9800
C17 H17B 0.9800
C17 H17C 0.9800
C18 C19 1.523(3)
C18 C20 1.535(3)
C18 H18A 1.0000
C19 H19A 0.9800
C19 H19B 0.9800
C19 H19C 0.9800
C20 H20A 0.9800
C20 H20B 0.9800
C20 H20C 0.9800
C21 C23 1.504(4)
C21 C22 1.510(3)
C21 H21A 1.0000
C22 H22A 0.9800
C22 H22B 0.9800
C22 H22C 0.9800
C23 H23A 0.9800
C23 H23B 0.9800
C23 H23C 0.9800
C24 C25 1.535(3)
C24 C26 1.540(3)
C24 H24A 1.0000
C25 H25A 0.9800
C25 H25B 0.9800
C25 H25C 0.9800
C26 H26A 0.9800
C26 H26B 0.9800
C26 H26C 0.9800
C27 C28 1.537(5)
C27 H27A 0.9900
C27 H27B 0.9900
C28 H28A 0.9900
C28 H28B 0.9900
C29 C30 1.518(9)
C29 C31 1.548(9)
C29 H29A 1.0000
C30 H30A 0.9800
C30 H30B 0.9800
C30 H30C 0.9800
C31 H31A 0.9800
C31 H31B 0.9800
C31 H31C 0.9800
C29' C30' 1.519(11)
C29' C31' 1.522(11)
C29' H29B 1.0000
C30' H30D 0.9800
C30' H30E 0.9800
C30' H30F 0.9800
C31' H31D 0.9800
C31' H31E 0.9800
C31' H31F 0.9800
C32 C33 1.521(4)
C32 C34 1.534(3)
C32 H32A 1.0000
C33 H33A 0.9800
C33 H33B 0.9800
C33 H33C 0.9800
C34 H34A 0.9800
C34 H34B 0.9800
C34 H34C 0.9800
C35 C37 1.546(6)
C35 C36 1.582(7)
C35 H35 1.0000
C36 H36A 0.9800
C36 H36B 0.9800
C36 H36C 0.9800
C37 H37A 0.9800
C37 H37B 0.9800
C37 H37C 0.9800
C35' C37' 1.454(9)
C35' C36' 1.474(9)
C35' H35' 1.0000
C36' H36D 0.9800
C36' H36E 0.9800
C36' H36F 0.9800
C37' H37D 0.9800
C37' H37E 0.9800
C37' H37F 0.9800
C38 C40 1.522(5)
C38 C39 1.537(4)
C38 H38A 1.0000
C39 H39A 0.9800
C39 H39B 0.9800
C39 H39C 0.9800
C40 H40A 0.9800
C40 H40B 0.9800
C40 H40C 0.9800

loop_
_geom_torsion_atom_site_label_1
_geom_torsion_atom_site_label_2
_geom_torsion_atom_site_label_3
_geom_torsion_atom_site_label_4
_geom_torsion
P2 Ni1 Ni2 S1 170.42(3)
P1 Ni1 Ni2 S1 -22.72(4)
P2 Ni1 Ni2 P3 60.38(4)
P1 Ni1 Ni2 P3 -132.76(4)
S1 Ni1 Ni2 P3 -110.04(4)
P2 Ni1 Ni2 P4 -85.26(3)
P1 Ni1 Ni2 P4 81.60(4)
S1 Ni1 Ni2 P4 104.32(3)
P3 Ni2 S1 C2 30.92(8)
P4 Ni2 S1 C2 149.44(8)
Ni1 Ni2 S1 C2 -96.42(8)
P3 Ni2 S1 Ni1 127.35(3)
P4 Ni2 S1 Ni1 -114.13(3)
P2 Ni1 S1 C2 46.95(17)
P1 Ni1 S1 C2 -81.10(8)
Ni2 Ni1 S1 C2 111.58(8)
P2 Ni1 S1 Ni2 -64.63(14)
P1 Ni1 S1 Ni2 167.32(2)
P2 Ni1 P1 C18 -111.58(8)
S1 Ni1 P1 C18 61.41(8)
Ni2 Ni1 P1 C18 79.44(9)
P2 Ni1 P1 C13 7.49(8)
S1 Ni1 P1 C13 -179.51(8)
Ni2 Ni1 P1 C13 -161.49(8)
P2 Ni1 P1 C15 121.50(8)
S1 Ni1 P1 C15 -65.51(8)
Ni2 Ni1 P1 C15 -47.48(9)
P1 Ni1 P2 C21 -109.82(9)
S1 Ni1 P2 C21 121.91(16)
Ni2 Ni1 P2 C21 62.77(9)
P1 Ni1 P2 C24 124.10(9)
S1 Ni1 P2 C24 -4.17(18)
Ni2 Ni1 P2 C24 -63.30(9)
P1 Ni1 P2 C14 8.85(8)
S1 Ni1 P2 C14 -119.41(16)
Ni2 Ni1 P2 C14 -178.55(8)
S1 Ni2 P3 C27 122.24(9)
P4 Ni2 P3 C27 -6.83(9)
Ni1 Ni2 P3 C27 -158.81(9)
S1 Ni2 P3 C32 7.98(12)
P4 Ni2 P3 C32 -121.09(11)
Ni1 Ni2 P3 C32 86.93(11)
S1 Ni2 P3 C29' -130.9(4)
P4 Ni2 P3 C29' 100.0(4)
Ni1 Ni2 P3 C29' -51.9(4)
S1 Ni2 P3 C29 -112.8(3)
P4 Ni2 P3 C29 118.1(3)
Ni1 Ni2 P3 C29 -33.9(3)
S1 Ni2 P4 C28 -143.71(10)
P3 Ni2 P4 C28 -9.11(10)
Ni1 Ni2 P4 C28 148.12(9)
S1 Ni2 P4 C35' 112.1(3)
P3 Ni2 P4 C35' -113.3(3)
Ni1 Ni2 P4 C35' 43.9(3)
S1 Ni2 P4 C38 -29.48(13)
P3 Ni2 P4 C38 105.11(12)
Ni1 Ni2 P4 C38 -97.66(12)
S1 Ni2 P4 C35 92.6(2)
P3 Ni2 P4 C35 -132.8(2)
Ni1 Ni2 P4 C35 24.4(2)
C6 C1 C2 C3 3.1(3)
C7 C1 C2 C3 -175.8(2)
C6 C1 C2 S1 -174.77(17)
C7 C1 C2 S1 6.3(3)
Ni2 S1 C2 C3 27.75(19)
Ni1 S1 C2 C3 -45.70(18)
Ni2 S1 C2 C1 -154.37(14)
Ni1 S1 C2 C1 132.18(16)
C1 C2 C3 C4 -2.3(3)
S1 C2 C3 C4 175.58(18)
C2 C3 C4 C5 -0.2(4)
C3 C4 C5 C6 2.0(4)
C4 C5 C6 C1 -1.1(4)
C2 C1 C6 C5 -1.4(4)
C7 C1 C6 C5 177.5(2)
C6 C1 C7 C8 -129.2(2)
C2 C1 C7 C8 49.8(3)
C6 C1 C7 C12 49.4(3)
C2 C1 C7 C12 -131.7(2)
C12 C7 C8 C9 0.8(3)
C1 C7 C8 C9 179.3(2)
C7 C8 C9 C10 0.3(4)
C8 C9 C10 C11 -1.3(4)
C9 C10 C11 C12 1.2(4)
C10 C11 C12 C7 -0.1(4)
C8 C7 C12 C11 -0.9(3)
C1 C7 C12 C11 -179.4(2)
C18 P1 C13 C14 101.51(17)
C15 P1 C13 C14 -150.67(16)
Ni1 P1 C13 C14 -26.28(17)
P1 C13 C14 P2 34.0(2)
C21 P2 C14 C13 101.22(17)
C24 P2 C14 C13 -152.22(16)
Ni1 P2 C14 C13 -27.37(18)
C18 P1 C15 C16 -176.31(15)
C13 P1 C15 C16 75.05(16)
Ni1 P1 C15 C16 -42.32(16)
C18 P1 C15 C17 -52.90(16)
C13 P1 C15 C17 -161.53(15)
Ni1 P1 C15 C17 81.09(15)
C13 P1 C18 C19 -66.81(17)
C15 P1 C18 C19 -173.00(15)
Ni1 P1 C18 C19 53.76(17)
C13 P1 C18 C20 58.90(19)
C15 P1 C18 C20 -47.29(19)
Ni1 P1 C18 C20 179.47(14)
C24 P2 C21 C23 55.5(2)
C14 P2 C21 C23 161.8(2)
Ni1 P2 C21 C23 -77.2(2)
C24 P2 C21 C22 179.57(19)
C14 P2 C21 C22 -74.1(2)
Ni1 P2 C21 C22 46.8(2)
C21 P2 C24 C25 54.0(2)
C14 P2 C24 C25 -53.4(2)
Ni1 P2 C24 C25 -171.80(16)
C21 P2 C24 C26 179.25(17)
C14 P2 C24 C26 71.88(19)
Ni1 P2 C24 C26 -46.55(19)
C32 P3 C27 C28 153.1(2)
C29' P3 C27 C28 -100.3(4)
C29 P3 C27 C28 -106.0(4)
Ni2 P3 C27 C28 25.5(2)
P3 C27 C28 P4 -34.1(3)
C35' P4 C28 C27 152.7(4)
C38 P4 C28 C27 -96.7(2)
C35 P4 C28 C27 162.2(3)
Ni2 P4 C28 C27 27.1(2)
C27 P3 C29 C30 62.6(8)
C32 P3 C29 C30 166.7(7)
Ni2 P3 C29 C30 -60.8(8)
C27 P3 C29 C31 -173.7(8)
C32 P3 C29 C31 -69.5(8)
Ni2 P3 C29 C31 63.0(9)
C27 P3 C29' C30' 69.0(9)
C32 P3 C29' C30' 171.9(8)
Ni2 P3 C29' C30' -43.7(10)
C27 P3 C29' C31' -169.9(9)
C32 P3 C29' C31' -67.0(10)
Ni2 P3 C29' C31' 77.4(10)
C27 P3 C32 C33 -77.7(2)
C29' P3 C32 C33 -176.0(4)
C29 P3 C32 C33 171.0(3)
Ni2 P3 C32 C33 39.1(2)
C27 P3 C32 C34 48.6(2)
C29' P3 C32 C34 -49.7(4)
C29 P3 C32 C34 -62.6(4)
Ni2 P3 C32 C34 165.45(18)
C28 P4 C35 C37 -63.6(4)
C38 P4 C35 C37 -169.0(4)
Ni2 P4 C35 C37 60.2(4)
C28 P4 C35 C36 59.5(4)
C38 P4 C35 C36 -46.0(4)
Ni2 P4 C35 C36 -176.8(3)
C28 P4 C35' C37' -172.7(5)
C38 P4 C35' C37' 82.7(6)
Ni2 P4 C35' C37' -61.4(6)
C28 P4 C35' C36' 60.2(5)
C38 P4 C35' C36' -44.4(6)
Ni2 P4 C35' C36' 171.4(4)
C28 P4 C38 C40 -173.7(2)
C35' P4 C38 C40 -76.2(3)
C35 P4 C38 C40 -65.6(3)
Ni2 P4 C38 C40 70.3(2)
C28 P4 C38 C39 63.2(3)
C35' P4 C38 C39 160.6(3)
C35 P4 C38 C39 171.2(3)
Ni2 P4 C38 C39 -52.9(3)
